data_1551657
loop_
_publ_author_name
'MIKURIYA, Masahiro'
'TSUKIMI, Norihito'
'ONO, Takashi'
'TANAKA, Yusuke'
'YOSHIOKA, Daisuke'
'TANAKA, Hidekazu'
'HANDA, Makoto'

_publ_section_title
;
 Synthesis and Crystal Structure of a Chain Complex of Molybdenum(II)
 Benzoate and 4,4^|^prime;-Bipyridyl in Relation to the N2-Adsorption
 Property
;
_journal_issue 0
_journal_name_full 'X-ray Structure Analysis Online'
_journal_page_first 25
_journal_paper_doi 10.2116/xraystruct.30.25
_journal_volume 30
_journal_year 2014
_chemical_formula_sum 'C40 H32 Mo2 N2 O8.5'
_chemical_formula_weight 868.56
_space_group_IT_number 2
_space_group_name_Hall '-P 1'
_space_group_name_H-M_alt 'P -1'
_symmetry_cell_setting triclinic
_symmetry_space_group_name_Hall '-P 1'
_symmetry_space_group_name_H-M 'P -1'
_atom_sites_solution_hydrogens geom
_atom_sites_solution_primary direct
_atom_sites_solution_secondary difmap
_audit_creation_method SHELXL-97
_cell_angle_alpha 91.307(4)
_cell_angle_beta 100.373(3)
_cell_angle_gamma 107.515(3)
_cell_formula_units_Z 2
_cell_length_a 9.9230(18)
_cell_length_b 11.047(2)
_cell_length_c 17.532(3)
_cell_measurement_temperature 293(2)
_cell_volume 1796.7(6)
_computing_cell_refinement 'Bruker SMART'
_computing_data_collection 'Bruker SMART'
_computing_data_reduction 'Bruker SAINT'
_computing_molecular_graphics 'Bruker SHELXL'
_computing_publication_material 'Bruker SHELXL'
_computing_structure_refinement 'SHELXL-97 (Sheldrick, 1997)'
_computing_structure_solution 'SHELXS-97 (Sheldrick, 1990)'
_diffrn_ambient_temperature 293(2)
_diffrn_measured_fraction_theta_full 0.991
_diffrn_measured_fraction_theta_max 0.868
_diffrn_measurement_device_type 'CCD area detector'
_diffrn_measurement_method 'psi and omega scans'
_diffrn_radiation_monochromator graphite
_diffrn_radiation_source 'fine-focus sealed tube'
_diffrn_radiation_type MoK\a
_diffrn_radiation_wavelength 0.71073
_diffrn_reflns_av_R_equivalents 0.0334
_diffrn_reflns_av_sigmaI/netI 0.0459
_diffrn_reflns_limit_h_max 12
_diffrn_reflns_limit_h_min -13
_diffrn_reflns_limit_k_max 10
_diffrn_reflns_limit_k_min -14
_diffrn_reflns_limit_l_max 23
_diffrn_reflns_limit_l_min -22
_diffrn_reflns_number 10969
_diffrn_reflns_theta_full 25.00
_diffrn_reflns_theta_max 28.46
_diffrn_reflns_theta_min 1.18
_exptl_absorpt_coefficient_mu 0.756
_exptl_absorpt_correction_T_max 0.9282
_exptl_absorpt_correction_T_min 0.7418
_exptl_absorpt_correction_type empirical
_exptl_absorpt_process_details SADABS
_exptl_crystal_colour orange
_exptl_crystal_density_diffrn 1.605
_exptl_crystal_density_method 'not measured'
_exptl_crystal_description block
_exptl_crystal_F_000 876
_exptl_crystal_size_max 0.42
_exptl_crystal_size_mid 0.25
_exptl_crystal_size_min 0.10
_refine_diff_density_max 0.997
_refine_diff_density_min -0.875
_refine_diff_density_rms 0.096
_refine_ls_extinction_method none
_refine_ls_goodness_of_fit_ref 0.949
_refine_ls_hydrogen_treatment constr
_refine_ls_matrix_type full
_refine_ls_number_parameters 478
_refine_ls_number_reflns 7875
_refine_ls_number_restraints 0
_refine_ls_restrained_S_all 0.949
_refine_ls_R_factor_all 0.0543
_refine_ls_R_factor_gt 0.0377
_refine_ls_shift/su_max 0.001
_refine_ls_shift/su_mean 0.000
_refine_ls_structure_factor_coef Fsqd
_refine_ls_weighting_details 'calc w=1/[\s^2^(Fo^2^)+(0.0624P)^2^+0.0000P] where P=(Fo^2^+2Fc^2^)/3'
_refine_ls_weighting_scheme calc
_refine_ls_wR_factor_gt 0.0908
_refine_ls_wR_factor_ref 0.1008
_reflns_number_gt 5758
_reflns_number_total 7875
_reflns_threshold_expression >2sigma(I)
_cod_data_source_file 30_25_1.txt
_cod_data_source_block mobp21
_cod_depositor_comments
;
The following automatic conversions were performed:

'_symmetry_cell_setting' value 'Triclinic' changed to 'triclinic'
according to
/home/andrius/struct/COD-crude-data/automatic-downloads/current/J-STAGE/lib/dictionaries/cif_core.dic
dictionary named 'cif_core.dic' version 2.4.2 from 2011-04-26.

Automatic conversion script
Id: cif_fix_values 6524 2018-11-02 12:15:13Z antanas 
;
_cod_original_sg_symbol_H-M P-1
_cod_original_formula_sum 'C40 H32 Mo2 N2 O8.50'
_cod_database_code 1551657

loop_
_symmetry_equiv_pos_as_xyz
'x, y, z'
'-x, -y, -z'

loop_
_atom_site_label
_atom_site_type_symbol
_atom_site_fract_x
_atom_site_fract_y
_atom_site_fract_z
_atom_site_U_iso_or_equiv
_atom_site_adp_type
_atom_site_occupancy
_atom_site_symmetry_multiplicity
_atom_site_calc_flag
_atom_site_refinement_flags
Mo2 Mo 0.44907(3) 0.00680(2) 0.047254(16) 0.03418(9) Uani 1 1 d .
N1 N -0.2226(4) 0.0069(3) 0.38565(19) 0.0581(9) Uani 1 1 d .
O1 O -0.5485(2) -0.1025(2) 0.37353(13) 0.0403(5) Uani 1 1 d .
C1 C -0.6850(3) -0.1351(3) 0.36939(19) 0.0392(7) Uani 1 1 d .
N2 N 0.2855(3) 0.0572(3) 0.13932(19) 0.0535(8) Uani 1 1 d .
Mo1 Mo -0.40965(3) 0.00181(3) 0.475630(16) 0.03702(9) Uani 1 1 d .
O2 O -0.4095(2) 0.1753(2) 0.42784(13) 0.0441(5) Uani 1 1 d .
C2 C -0.7822(3) -0.2048(3) 0.2976(2) 0.0401(7) Uani 1 1 d .
O3 O 0.6389(2) 0.1340(2) 0.11352(13) 0.0388(5) Uani 1 1 d .
C3 C -0.7260(4) -0.2206(3) 0.2324(2) 0.0463(8) Uani 1 1 d .
H3A H -0.6270 -0.1895 0.2347 0.056 Uiso 1 1 calc R
O4 O 0.5010(2) -0.1480(2) 0.09895(13) 0.0385(5) Uani 1 1 d .
C4 C -0.8163(4) -0.2825(4) 0.1637(2) 0.0565(10) Uani 1 1 d .
H4A H -0.7783 -0.2917 0.1199 0.068 Uiso 1 1 calc R
C5 C -0.9629(4) -0.3304(4) 0.1608(2) 0.0636(11) Uani 1 1 d .
H5A H -1.0237 -0.3733 0.1152 0.076 Uiso 1 1 calc R
O5 O -0.7384(2) -0.1061(2) 0.42616(13) 0.0424(5) Uani 1 1 d .
C6 C -1.0189(4) -0.3147(4) 0.2252(2) 0.0575(10) Uani 1 1 d .
H6A H -1.1178 -0.3468 0.2227 0.069 Uiso 1 1 calc R
O6 O -0.6027(2) 0.1695(2) 0.47764(14) 0.0432(5) Uani 1 1 d .
O7 O 0.7455(2) 0.1216(2) 0.01334(13) 0.0408(5) Uani 1 1 d .
C7 C -0.9303(4) -0.2520(3) 0.2938(2) 0.0489(9) Uani 1 1 d .
H7A H -0.9693 -0.2414 0.3370 0.059 Uiso 1 1 calc R
O8 O 0.6105(2) -0.1623(2) 0.00026(12) 0.0394(5) Uani 1 1 d .
C8 C -0.5055(4) 0.2248(3) 0.44005(19) 0.0415(8) Uani 1 1 d .
C9 C -0.4999(4) 0.3508(3) 0.4120(2) 0.0473(8) Uani 1 1 d .
C10 C -0.3843(5) 0.4217(4) 0.3812(2) 0.0645(11) Uani 1 1 d .
H10A H -0.3122 0.3871 0.3744 0.077 Uiso 1 1 calc R
C11 C -0.3754(6) 0.5430(4) 0.3605(3) 0.0788(14) Uani 1 1 d .
H11A H -0.2960 0.5902 0.3411 0.095 Uiso 1 1 calc R
C12 C -0.4818(6) 0.5950(4) 0.3679(3) 0.0757(14) Uani 1 1 d .
H12A H -0.4747 0.6771 0.3540 0.091 Uiso 1 1 calc R
C13 C -0.5983(6) 0.5249(4) 0.3960(3) 0.0739(14) Uani 1 1 d .
H13A H -0.6720 0.5590 0.3999 0.089 Uiso 1 1 calc R
C14 C -0.6084(5) 0.4049(4) 0.4185(2) 0.0567(10) Uani 1 1 d .
H14A H -0.6880 0.3592 0.4383 0.068 Uiso 1 1 calc R
C15 C 0.7494(3) 0.1657(3) 0.08209(19) 0.0381(7) Uani 1 1 d .
C16 C 0.8873(4) 0.2529(3) 0.1262(2) 0.0420(8) Uani 1 1 d .
C17 C 0.9017(4) 0.2945(3) 0.2031(2) 0.0491(9) Uani 1 1 d .
H17A H 0.8224 0.2712 0.2271 0.059 Uiso 1 1 calc R
C18 C 1.0329(5) 0.3705(4) 0.2443(3) 0.0654(11) Uani 1 1 d .
H18A H 1.0420 0.3976 0.2961 0.078 Uiso 1 1 calc R
C19 C 1.1496(5) 0.4062(4) 0.2094(3) 0.0687(12) Uani 1 1 d .
H19A H 1.2383 0.4559 0.2380 0.082 Uiso 1 1 calc R
C20 C 1.1368(4) 0.3688(4) 0.1319(3) 0.0727(13) Uani 1 1 d .
H20A H 1.2156 0.3957 0.1077 0.087 Uiso 1 1 calc R
C21 C 1.0062(4) 0.2912(4) 0.0910(2) 0.0578(10) Uani 1 1 d .
H21A H 0.9976 0.2642 0.0392 0.069 Uiso 1 1 calc R
C22 C 0.5678(3) -0.2045(3) 0.06164(19) 0.0381(7) Uani 1 1 d .
C23 C 0.5899(3) -0.3243(3) 0.08667(18) 0.0373(7) Uani 1 1 d .
C24 C 0.5262(4) -0.3859(3) 0.1458(2) 0.0472(8) Uani 1 1 d .
H24A H 0.4768 -0.3469 0.1736 0.057 Uiso 1 1 calc R
C25 C 0.5362(4) -0.5032(4) 0.1629(2) 0.0539(9) Uani 1 1 d .
H25A H 0.4916 -0.5440 0.2017 0.065 Uiso 1 1 calc R
C26 C 0.6102(4) -0.5624(3) 0.1241(2) 0.0555(10) Uani 1 1 d .
H26A H 0.6159 -0.6424 0.1364 0.067 Uiso 1 1 calc R
C27 C 0.6764(4) -0.5011(4) 0.0664(2) 0.0530(9) Uani 1 1 d .
H27A H 0.7275 -0.5399 0.0398 0.064 Uiso 1 1 calc R
C28 C 0.6670(4) -0.3840(3) 0.0484(2) 0.0472(8) Uani 1 1 d .
H28A H 0.7129 -0.3434 0.0099 0.057 Uiso 1 1 calc R
C29 C -0.2615(4) -0.0284(5) 0.3104(3) 0.0762(14) Uani 1 1 d .
H29A H -0.3594 -0.0640 0.2902 0.091 Uiso 1 1 calc R
C30 C -0.1677(4) -0.0165(5) 0.2593(3) 0.0703(13) Uani 1 1 d .
H30A H -0.2033 -0.0421 0.2067 0.084 Uiso 1 1 calc R
C31 C -0.0213(4) 0.0336(3) 0.2868(2) 0.0428(8) Uani 1 1 d .
C32 C 0.0187(4) 0.0708(4) 0.3655(2) 0.0618(11) Uani 1 1 d .
H32A H 0.1158 0.1062 0.3878 0.074 Uiso 1 1 calc R
C33 C -0.0828(5) 0.0563(4) 0.4114(2) 0.0655(12) Uani 1 1 d .
H33A H -0.0506 0.0832 0.4640 0.079 Uiso 1 1 calc R
C34 C 0.3253(4) 0.1067(4) 0.2122(2) 0.0566(10) Uani 1 1 d .
H34A H 0.4231 0.1459 0.2314 0.068 Uiso 1 1 calc R
C35 C 0.2312(4) 0.1042(4) 0.2619(2) 0.0557(10) Uani 1 1 d .
H35A H 0.2662 0.1412 0.3126 0.067 Uiso 1 1 calc R
C36 C 0.0845(4) 0.0463(3) 0.2360(2) 0.0425(8) Uani 1 1 d .
C37 C 0.0421(4) -0.0016(4) 0.1579(2) 0.0579(10) Uani 1 1 d .
H37A H -0.0548 -0.0396 0.1361 0.069 Uiso 1 1 calc R
C38 C 0.1461(5) 0.0083(5) 0.1133(3) 0.0660(12) Uani 1 1 d .
H38A H 0.1151 -0.0218 0.0611 0.079 Uiso 1 1 calc R
O51 O -0.979(2) 0.6167(18) 0.4888(14) 0.189(8) Uani 0.50 1 d P
C51 C -0.9590(14) 0.5401(19) 0.4441(9) 0.189(6) Uani 1 1 d .
H51A H -0.8613 0.5752 0.4356 0.227 Uiso 1 1 calc R
H51B H -1.0228 0.5363 0.3946 0.227 Uiso 1 1 calc R
C52 C -1.0248(16) 0.5743(17) 0.5384(11) 0.181(5) Uani 1 1 d .
H52A H -1.1194 0.5853 0.5323 0.217 Uiso 1 1 calc R
H52B H -0.9664 0.6283 0.5843 0.217 Uiso 1 1 calc R

loop_
_atom_site_aniso_label
_atom_site_aniso_U_11
_atom_site_aniso_U_22
_atom_site_aniso_U_33
_atom_site_aniso_U_23
_atom_site_aniso_U_13
_atom_site_aniso_U_12
Mo2 0.03551(15) 0.03787(16) 0.03558(16) -0.00055(11) 0.01583(12) 0.01597(12)
N1 0.0537(19) 0.074(2) 0.056(2) 0.0026(17) 0.0281(17) 0.0237(17)
O1 0.0345(12) 0.0509(14) 0.0396(13) -0.0026(10) 0.0131(10) 0.0165(10)
C1 0.0381(17) 0.0401(18) 0.0425(19) 0.0042(14) 0.0126(15) 0.0141(14)
N2 0.0553(19) 0.061(2) 0.061(2) 0.0100(16) 0.0328(17) 0.0300(16)
Mo1 0.03102(15) 0.04433(17) 0.03999(17) -0.00233(12) 0.01429(12) 0.01420(12)
O2 0.0428(13) 0.0514(14) 0.0425(14) 0.0027(10) 0.0149(11) 0.0175(11)
C2 0.0400(17) 0.0346(17) 0.047(2) 0.0018(14) 0.0092(15) 0.0140(14)
O3 0.0399(12) 0.0416(12) 0.0398(13) -0.0020(9) 0.0137(10) 0.0170(10)
C3 0.0409(18) 0.050(2) 0.049(2) -0.0006(16) 0.0112(16) 0.0146(16)
O4 0.0437(12) 0.0428(12) 0.0372(12) 0.0014(9) 0.0169(10) 0.0204(10)
C4 0.057(2) 0.064(2) 0.046(2) -0.0064(18) 0.0100(18) 0.0156(19)
C5 0.055(2) 0.069(3) 0.055(3) -0.012(2) -0.001(2) 0.010(2)
O5 0.0327(11) 0.0491(14) 0.0470(14) -0.0048(10) 0.0126(10) 0.0127(10)
C6 0.0373(19) 0.068(3) 0.059(3) 0.001(2) 0.0054(18) 0.0065(18)
O6 0.0411(12) 0.0467(13) 0.0467(14) -0.0011(10) 0.0128(11) 0.0187(10)
O7 0.0397(12) 0.0473(13) 0.0387(13) -0.0036(10) 0.0135(10) 0.0157(10)
C7 0.044(2) 0.052(2) 0.051(2) 0.0012(17) 0.0129(17) 0.0139(16)
O8 0.0464(13) 0.0447(13) 0.0371(12) 0.0033(9) 0.0176(10) 0.0235(10)
C8 0.0410(18) 0.0470(19) 0.0373(18) -0.0049(14) 0.0053(15) 0.0170(15)
C9 0.054(2) 0.049(2) 0.0382(19) -0.0051(15) 0.0008(16) 0.0215(17)
C10 0.076(3) 0.062(3) 0.062(3) 0.010(2) 0.021(2) 0.027(2)
C11 0.109(4) 0.067(3) 0.061(3) 0.021(2) 0.026(3) 0.020(3)
C12 0.114(4) 0.056(3) 0.055(3) 0.008(2) 0.006(3) 0.030(3)
C13 0.099(4) 0.064(3) 0.064(3) -0.009(2) -0.009(3) 0.049(3)
C14 0.064(2) 0.060(2) 0.047(2) -0.0075(18) 0.0013(19) 0.027(2)
C15 0.0415(17) 0.0348(17) 0.0431(19) 0.0016(13) 0.0125(15) 0.0168(14)
C16 0.0405(18) 0.0391(18) 0.047(2) -0.0023(14) 0.0069(15) 0.0152(14)
C17 0.051(2) 0.050(2) 0.048(2) -0.0018(16) 0.0124(17) 0.0169(17)
C18 0.068(3) 0.065(3) 0.058(3) -0.015(2) 0.003(2) 0.019(2)
C19 0.056(2) 0.070(3) 0.064(3) -0.012(2) 0.003(2) 0.002(2)
C20 0.048(2) 0.080(3) 0.074(3) -0.010(2) 0.016(2) -0.004(2)
C21 0.051(2) 0.067(3) 0.048(2) -0.0069(18) 0.0145(18) 0.0056(19)
C22 0.0376(17) 0.0428(18) 0.0360(18) -0.0032(13) 0.0092(14) 0.0148(14)
C23 0.0372(17) 0.0406(18) 0.0369(18) -0.0028(13) 0.0059(14) 0.0174(14)
C24 0.053(2) 0.049(2) 0.045(2) 0.0030(15) 0.0110(17) 0.0233(17)
C25 0.060(2) 0.053(2) 0.052(2) 0.0087(17) 0.0114(18) 0.0205(18)
C26 0.055(2) 0.042(2) 0.069(3) -0.0019(18) -0.005(2) 0.0245(18)
C27 0.054(2) 0.057(2) 0.053(2) -0.0103(18) 0.0014(18) 0.0317(18)
C28 0.0433(19) 0.054(2) 0.048(2) -0.0055(16) 0.0079(16) 0.0214(16)
C29 0.042(2) 0.122(4) 0.059(3) -0.005(3) 0.019(2) 0.011(2)
C30 0.047(2) 0.108(4) 0.050(2) -0.009(2) 0.020(2) 0.011(2)
C31 0.0431(18) 0.0472(19) 0.046(2) 0.0040(15) 0.0158(16) 0.0218(15)
C32 0.044(2) 0.100(3) 0.045(2) -0.003(2) 0.0156(18) 0.024(2)
C33 0.062(3) 0.097(3) 0.045(2) -0.005(2) 0.020(2) 0.032(2)
C34 0.048(2) 0.059(2) 0.068(3) 0.0011(19) 0.029(2) 0.0147(18)
C35 0.049(2) 0.061(2) 0.058(2) -0.0067(18) 0.0223(19) 0.0120(18)
C36 0.0440(19) 0.0449(19) 0.049(2) 0.0046(15) 0.0189(16) 0.0230(15)
C37 0.049(2) 0.089(3) 0.046(2) -0.001(2) 0.0171(18) 0.032(2)
C38 0.065(3) 0.099(3) 0.053(2) 0.001(2) 0.020(2) 0.048(3)
O51 0.191(15) 0.195(16) 0.160(16) 0.044(14) 0.055(11) 0.016(12)
C51 0.237(12) 0.218(14) 0.189(13) 0.116(11) 0.149(10) 0.116(11)
C52 0.223(13) 0.180(14) 0.187(13) 0.000(9) 0.053(10) 0.126(11)

loop_
_atom_type_symbol
_atom_type_description
_atom_type_scat_dispersion_real
_atom_type_scat_dispersion_imag
_atom_type_scat_source
C C 0.0033 0.0016 'International Tables Vol C Tables 4.2.6.8 and 6.1.1.4'
H H 0.0000 0.0000 'International Tables Vol C Tables 4.2.6.8 and 6.1.1.4'
N N 0.0061 0.0033 'International Tables Vol C Tables 4.2.6.8 and 6.1.1.4'
O O 0.0106 0.0060 'International Tables Vol C Tables 4.2.6.8 and 6.1.1.4'
Mo Mo -1.6832 0.6857 'International Tables Vol C Tables 4.2.6.8 and 6.1.1.4'

loop_
_geom_angle_atom_site_label_1
_geom_angle_atom_site_label_2
_geom_angle_atom_site_label_3
_geom_angle
_geom_angle_site_symmetry_1
_geom_angle_site_symmetry_3
O7 Mo2 O3 176.81(8) 2_655 .
O7 Mo2 O4 88.75(9) 2_655 .
O3 Mo2 O4 90.36(9) . .
O7 Mo2 Mo2 90.96(6) 2_655 2_655
O3 Mo2 Mo2 92.15(6) . 2_655
O4 Mo2 Mo2 93.25(6) . 2_655
O7 Mo2 O8 90.68(9) 2_655 2_655
O3 Mo2 O8 90.04(9) . 2_655
O4 Mo2 O8 176.87(7) . 2_655
Mo2 Mo2 O8 89.83(6) 2_655 2_655
O7 Mo2 N2 84.05(9) 2_655 .
O3 Mo2 N2 93.12(9) . .
O4 Mo2 N2 101.17(9) . .
Mo2 Mo2 N2 164.60(8) 2_655 .
O8 Mo2 N2 75.71(9) 2_655 .
C33 N1 C29 115.0(3) . .
C33 N1 Mo1 121.8(3) . .
C29 N1 Mo1 122.9(3) . .
C1 O1 Mo1 119.1(2) . .
O1 C1 O5 121.0(3) . .
O1 C1 C2 119.3(3) . .
O5 C1 C2 119.7(3) . .
C38 N2 C34 116.0(3) . .
C38 N2 Mo2 115.0(3) . .
C34 N2 Mo2 128.0(3) . .
O5 Mo1 O6 89.96(9) 2_456 2_456
O5 Mo1 O2 88.87(9) 2_456 .
O6 Mo1 O2 176.62(8) 2_456 .
O5 Mo1 Mo1 93.35(6) 2_456 2_456
O6 Mo1 Mo1 92.33(6) 2_456 2_456
O2 Mo1 Mo1 90.90(6) . 2_456
O5 Mo1 O1 176.68(8) 2_456 .
O6 Mo1 O1 90.13(9) 2_456 .
O2 Mo1 O1 90.85(9) . .
Mo1 Mo1 O1 89.96(6) 2_456 .
O5 Mo1 N1 97.39(10) 2_456 .
O6 Mo1 N1 94.38(10) 2_456 .
O2 Mo1 N1 82.63(10) . .
Mo1 Mo1 N1 167.32(8) 2_456 .
O1 Mo1 N1 79.30(9) . .
C8 O2 Mo1 118.2(2) . .
C3 C2 C7 119.5(3) . .
C3 C2 C1 119.8(3) . .
C7 C2 C1 120.7(3) . .
C15 O3 Mo2 117.1(2) . .
C4 C3 C2 120.5(3) . .
C4 C3 H3A 119.8 . .
C2 C3 H3A 119.8 . .
C22 O4 Mo2 116.2(2) . .
C5 C4 C3 119.6(4) . .
C5 C4 H4A 120.2 . .
C3 C4 H4A 120.2 . .
C6 C5 C4 120.0(4) . .
C6 C5 H5A 120.0 . .
C4 C5 H5A 120.0 . .
C1 O5 Mo1 116.6(2) . 2_456
C5 C6 C7 121.0(3) . .
C5 C6 H6A 119.5 . .
C7 C6 H6A 119.5 . .
C8 O6 Mo1 116.9(2) . 2_456
C15 O7 Mo2 118.2(2) . 2_655
C6 C7 C2 119.4(3) . .
C6 C7 H7A 120.3 . .
C2 C7 H7A 120.3 . .
C22 O8 Mo2 119.06(19) . 2_655
O6 C8 O2 121.6(3) . .
O6 C8 C9 119.7(3) . .
O2 C8 C9 118.7(3) . .
C10 C9 C14 117.8(4) . .
C10 C9 C8 121.2(3) . .
C14 C9 C8 121.0(3) . .
C11 C10 C9 120.5(4) . .
C11 C10 H10A 119.8 . .
C9 C10 H10A 119.8 . .
C12 C11 C10 121.0(5) . .
C12 C11 H11A 119.5 . .
C10 C11 H11A 119.5 . .
C13 C12 C11 119.2(4) . .
C13 C12 H12A 120.4 . .
C11 C12 H12A 120.4 . .
C12 C13 C14 121.1(4) . .
C12 C13 H13A 119.5 . .
C14 C13 H13A 119.5 . .
C13 C14 C9 120.4(4) . .
C13 C14 H14A 119.8 . .
C9 C14 H14A 119.8 . .
O3 C15 O7 121.6(3) . .
O3 C15 C16 119.9(3) . .
O7 C15 C16 118.5(3) . .
C17 C16 C21 118.9(3) . .
C17 C16 C15 121.2(3) . .
C21 C16 C15 119.9(3) . .
C18 C17 C16 120.3(4) . .
C18 C17 H17A 119.9 . .
C16 C17 H17A 119.9 . .
C19 C18 C17 120.3(4) . .
C19 C18 H18A 119.9 . .
C17 C18 H18A 119.9 . .
C18 C19 C20 120.5(4) . .
C18 C19 H19A 119.8 . .
C20 C19 H19A 119.8 . .
C21 C20 C19 119.2(4) . .
C21 C20 H20A 120.4 . .
C19 C20 H20A 120.4 . .
C20 C21 C16 120.8(4) . .
C20 C21 H21A 119.6 . .
C16 C21 H21A 119.6 . .
O8 C22 O4 121.4(3) . .
O8 C22 C23 118.3(3) . .
O4 C22 C23 120.3(3) . .
C28 C23 C24 118.1(3) . .
C28 C23 C22 120.8(3) . .
C24 C23 C22 121.0(3) . .
C25 C24 C23 120.0(3) . .
C25 C24 H24A 120.0 . .
C23 C24 H24A 120.0 . .
C24 C25 C26 121.6(4) . .
C24 C25 H25A 119.2 . .
C26 C25 H25A 119.2 . .
C25 C26 C27 118.9(3) . .
C25 C26 H26A 120.5 . .
C27 C26 H26A 120.5 . .
C28 C27 C26 120.2(3) . .
C28 C27 H27A 119.9 . .
C26 C27 H27A 119.9 . .
C27 C28 C23 121.2(4) . .
C27 C28 H28A 119.4 . .
C23 C28 H28A 119.4 . .
N1 C29 C30 125.1(4) . .
N1 C29 H29A 117.4 . .
C30 C29 H29A 117.4 . .
C31 C30 C29 119.5(4) . .
C31 C30 H30A 120.2 . .
C29 C30 H30A 120.2 . .
C30 C31 C32 115.1(3) . .
C30 C31 C36 122.4(3) . .
C32 C31 C36 122.5(3) . .
C33 C32 C31 121.0(4) . .
C33 C32 H32A 119.5 . .
C31 C32 H32A 119.5 . .
N1 C33 C32 124.3(4) . .
N1 C33 H33A 117.9 . .
C32 C33 H33A 117.9 . .
N2 C34 C35 124.3(4) . .
N2 C34 H34A 117.9 . .
C35 C34 H34A 117.9 . .
C34 C35 C36 120.0(4) . .
C34 C35 H35A 120.0 . .
C36 C35 H35A 120.0 . .
C35 C36 C37 115.6(3) . .
C35 C36 C31 123.0(3) . .
C37 C36 C31 121.4(3) . .
C38 C37 C36 119.3(4) . .
C38 C37 H37A 120.3 . .
C36 C37 H37A 120.3 . .
N2 C38 C37 124.7(4) . .
N2 C38 H38A 117.7 . .
C37 C38 H38A 117.7 . .
C52 O51 C51 114(2) . .
O51 C51 C52 119.9(13) . 2_366
O51 C51 C52 31.0(9) . .
C52 C51 C52 89.2(8) 2_366 .
O51 C51 H51A 107.3 . .
C52 C51 H51A 107.3 2_366 .
C52 C51 H51A 125.0 . .
O51 C51 H51B 107.3 . .
C52 C51 H51B 107.3 2_366 .
C52 C51 H51B 117.6 . .
H51A C51 H51B 106.9 . .
O51 C52 C51 125.5(15) . 2_366
O51 C52 C51 34.9(12) . .
C51 C52 C51 90.8(8) 2_366 .
O51 C52 H52A 106.0 . .
C51 C52 H52A 106.0 2_366 .
C51 C52 H52A 117.6 . .
O51 C52 H52B 106.0 . .
C51 C52 H52B 106.0 2_366 .
C51 C52 H52B 126.3 . .
H52A C52 H52B 106.3 . .

loop_
_geom_bond_atom_site_label_1
_geom_bond_atom_site_label_2
_geom_bond_distance
_geom_bond_site_symmetry_2
Mo2 O7 2.101(2) 2_655
Mo2 O3 2.102(2) .
Mo2 O4 2.109(2) .
Mo2 Mo2 2.1149(6) 2_655
Mo2 O8 2.119(2) 2_655
Mo2 N2 2.645(3) .
N1 C33 1.317(5) .
N1 C29 1.320(5) .
N1 Mo1 2.633(3) .
O1 C1 1.281(4) .
O1 Mo1 2.120(2) .
C1 O5 1.285(4) .
C1 C2 1.476(5) .
N2 C38 1.314(5) .
N2 C34 1.321(5) .
Mo1 O5 2.105(2) 2_456
Mo1 O6 2.107(2) 2_456
Mo1 O2 2.109(2) .
Mo1 Mo1 2.1113(6) 2_456
O2 C8 1.279(4) .
C2 C3 1.389(5) .
C2 C7 1.393(4) .
O3 C15 1.275(4) .
C3 C4 1.387(5) .
C3 H3A 0.9300 .
O4 C22 1.282(4) .
C4 C5 1.381(5) .
C4 H4A 0.9300 .
C5 C6 1.376(5) .
C5 H5A 0.9300 .
O5 Mo1 2.105(2) 2_456
C6 C7 1.383(5) .
C6 H6A 0.9300 .
O6 C8 1.277(4) .
O6 Mo1 2.107(2) 2_456
O7 C15 1.279(4) .
O7 Mo2 2.101(2) 2_655
C7 H7A 0.9300 .
O8 C22 1.274(4) .
O8 Mo2 2.119(2) 2_655
C8 C9 1.476(5) .
C9 C10 1.387(5) .
C9 C14 1.399(5) .
C10 C11 1.377(6) .
C10 H10A 0.9300 .
C11 C12 1.368(7) .
C11 H11A 0.9300 .
C12 C13 1.364(7) .
C12 H12A 0.9300 .
C13 C14 1.371(6) .
C13 H13A 0.9300 .
C14 H14A 0.9300 .
C15 C16 1.479(5) .
C16 C17 1.384(5) .
C16 C21 1.387(5) .
C17 C18 1.378(5) .
C17 H17A 0.9300 .
C18 C19 1.364(6) .
C18 H18A 0.9300 .
C19 C20 1.384(6) .
C19 H19A 0.9300 .
C20 C21 1.378(5) .
C20 H20A 0.9300 .
C21 H21A 0.9300 .
C22 C23 1.470(4) .
C23 C28 1.392(4) .
C23 C24 1.395(5) .
C24 C25 1.366(5) .
C24 H24A 0.9300 .
C25 C26 1.370(5) .
C25 H25A 0.9300 .
C26 C27 1.384(5) .
C26 H26A 0.9300 .
C27 C28 1.365(5) .
C27 H27A 0.9300 .
C28 H28A 0.9300 .
C29 C30 1.385(5) .
C29 H29A 0.9300 .
C30 C31 1.379(5) .
C30 H30A 0.9300 .
C31 C32 1.381(5) .
C31 C36 1.473(5) .
C32 C33 1.373(5) .
C32 H32A 0.9300 .
C33 H33A 0.9300 .
C34 C35 1.382(5) .
C34 H34A 0.9300 .
C35 C36 1.387(5) .
C35 H35A 0.9300 .
C36 C37 1.400(5) .
C37 C38 1.384(5) .
C37 H37A 0.9300 .
C38 H38A 0.9300 .
O51 C52 1.100(14) .
O51 C51 1.225(19) .
C51 C52 1.277(13) 2_366
C51 C52 1.952(12) .
C51 H51A 0.9700 .
C51 H51B 0.9700 .
C52 C51 1.277(13) 2_366
C52 H52A 0.9700 .
C52 H52B 0.9700 .
